data_7116926
loop_
_publ_author_name
'Yin-Ling Hou'
'Hang Xu'
'Rui-Rui Cheng'
'Bin Zhao'

_publ_section_title
;
 Controlled lanthanide-organic framework nanospheres as reversible and
 sensitive luminescent sensors for practical applications
;
_journal_name_full Chem.Commun.
_journal_page_first 6769
_journal_paper_doi 10.1039/C5cc01181G
_journal_volume 51
_journal_year 2015
_chemical_formula_sum 'C36 H52 Eu2 N8 O22'
_chemical_formula_weight 1252.78
_chemical_name_systematic
; 
 ? 
;
_space_group_IT_number 2
_symmetry_cell_setting triclinic
_symmetry_space_group_name_Hall '-P 1'
_symmetry_space_group_name_H-M 'P -1'
_atom_sites_solution_hydrogens geom
_atom_sites_solution_primary direct
_atom_sites_solution_secondary difmap
_audit_creation_method SHELXL-97
_audit_update_record
;
2014-12-04 deposited with the CCDC.
2015-03-06 downloaded from the CCDC.
;
_cell_angle_alpha 99.680(5)
_cell_angle_beta 91.009(4)
_cell_angle_gamma 117.103(5)
_cell_formula_units_Z 2
_cell_length_a 13.2205(6)
_cell_length_b 13.9973(8)
_cell_length_c 14.9000(8)
_cell_measurement_reflns_used 9167
_cell_measurement_temperature 122.5(8)
_cell_measurement_theta_max 29.1192
_cell_measurement_theta_min 2.3715
_cell_volume 2405.6(3)
_computing_cell_refinement
;
CrysAlisPro, Agilent Technologies,
Version 1.171.35.19 (release 27-10-2011 CrysAlis171 .NET)
(compiled Oct 27 2011,15:02:11)
;
_computing_data_collection
;
CrysAlisPro, Agilent Technologies,
Version 1.171.35.19 (release 27-10-2011 CrysAlis171 .NET)
(compiled Oct 27 2011,15:02:11)
;
_computing_data_reduction
;
CrysAlisPro, Agilent Technologies,
Version 1.171.35.19 (release 27-10-2011 CrysAlis171 .NET)
(compiled Oct 27 2011,15:02:11)
;
_computing_molecular_graphics 'Bruker SHELXTL'
_computing_publication_material 'Bruker SHELXTL'
_computing_structure_refinement 'SHELXL-97 (Sheldrick, 1997)'
_computing_structure_solution 'SHELXS-97 (Sheldrick, 1990)'
_diffrn_ambient_temperature 122.5(8)
_diffrn_detector_area_resol_mean 16.2116
_diffrn_measured_fraction_theta_full 0.990
_diffrn_measured_fraction_theta_max 0.990
_diffrn_measurement_device_type 'SuperNova, Single source at offset), Eos'
_diffrn_measurement_method '\w scans'
_diffrn_radiation_monochromator graphite
_diffrn_radiation_source 'fine-focus sealed tube'
_diffrn_radiation_type MoK\a
_diffrn_radiation_wavelength 0.71073
_diffrn_reflns_av_R_equivalents 0.0268
_diffrn_reflns_av_sigmaI/netI 0.0528
_diffrn_reflns_limit_h_max 14
_diffrn_reflns_limit_h_min -15
_diffrn_reflns_limit_k_max 16
_diffrn_reflns_limit_k_min -16
_diffrn_reflns_limit_l_max 17
_diffrn_reflns_limit_l_min -17
_diffrn_reflns_number 14209
_diffrn_reflns_theta_full 25.01
_diffrn_reflns_theta_max 25.01
_diffrn_reflns_theta_min 2.38
_exptl_absorpt_coefficient_mu 2.670
_exptl_absorpt_correction_T_max 0.6450
_exptl_absorpt_correction_T_min 0.5911
_exptl_absorpt_correction_type multi-scan
_exptl_absorpt_process_details
;
CrysAlisPro, Agilent Technologies,
Version 1.171.35.19 (release 27-10-2011 CrysAlis171 .NET)
(compiled Oct 27 2011,15:02:11)
Empirical absorption correction using spherical harmonics,
 implemented in SCALE3 ABSPACK scaling algorithm.
;
_exptl_crystal_colour colorless
_exptl_crystal_density_diffrn 1.730
_exptl_crystal_density_meas ?
_exptl_crystal_density_method 'not measured'
_exptl_crystal_description needle
_exptl_crystal_F_000 1252
_exptl_crystal_preparation Luminescent
_exptl_crystal_size_max 0.22
_exptl_crystal_size_mid 0.19
_exptl_crystal_size_min 0.18
_refine_diff_density_max 2.646
_refine_diff_density_min -1.416
_refine_diff_density_rms 0.145
_refine_ls_extinction_method none
_refine_ls_goodness_of_fit_ref 1.070
_refine_ls_hydrogen_treatment Constrained
_refine_ls_matrix_type full
_refine_ls_number_parameters 638
_refine_ls_number_reflns 8406
_refine_ls_number_restraints 83
_refine_ls_restrained_S_all 1.075
_refine_ls_R_factor_all 0.0477
_refine_ls_R_factor_gt 0.0377
_refine_ls_shift/su_max 0.002
_refine_ls_shift/su_mean 0.000
_refine_ls_structure_factor_coef Fsqd
_refine_ls_weighting_details 'calc w=1/[\s^2^(Fo^2^)+(0.0198P)^2^+11.7029P] where P=(Fo^2^+2Fc^2^)/3'
_refine_ls_weighting_scheme calc
_refine_ls_wR_factor_gt 0.0780
_refine_ls_wR_factor_ref 0.0842
_reflns_number_gt 7034
_reflns_number_total 8406
_reflns_threshold_expression >2sigma(I)
_cod_data_source_file c5cc01181g2.cif
_cod_data_source_block added_by_encifer
_cod_depositor_comments
;
The following automatic conversions were performed:

'_exptl_crystal_density_meas' value 'none' was changed to '?' - the
value is perceived as not measured.

Automatic conversion script
Id: cif_fix_values 3105 2015-03-04 15:46:00Z robertas 
;
_cod_original_cell_volume 2405.5(2)
_cod_original_sg_symbol_H-M P-1
_cod_database_code 7116926

loop_
_symmetry_equiv_pos_as_xyz
'x, y, z'
'-x, -y, -z'

loop_
_atom_site_label
_atom_site_type_symbol
_atom_site_fract_x
_atom_site_fract_y
_atom_site_fract_z
_atom_site_U_iso_or_equiv
_atom_site_adp_type
_atom_site_occupancy
_atom_site_symmetry_multiplicity
_atom_site_calc_flag
_atom_site_refinement_flags
_atom_site_disorder_assembly
_atom_site_disorder_group
Eu1 Eu 0.48974(2) -0.14677(2) 0.459634(18) 0.00778(8) Uani 1 1 d . . .
Eu2 Eu 1.15523(2) 0.14805(2) 0.038690(18) 0.00862(8) Uani 1 1 d . . .
C1 C 0.6678(6) -0.2634(6) 0.4083(5) 0.0284(16) Uani 1 1 d . A .
H1 H 0.709(6) -0.246(6) 0.474(5) 0.034 Uiso 1 1 d . . .
C2A C 0.678(2) -0.331(2) 0.2511(7) 0.055(3) Uani 0.48(2) 1 d PDU A 1
H2AA H 0.5995 -0.3785 0.2290 0.083 Uiso 0.48(2) 1 calc PR A 1
H2AB H 0.7253 -0.3584 0.2199 0.083 Uiso 0.48(2) 1 calc PR A 1
H2AC H 0.6990 -0.2588 0.2396 0.083 Uiso 0.48(2) 1 calc PR A 1
C2B C 0.6228(18) -0.3771(18) 0.2586(10) 0.055(3) Uani 0.52(2) 1 d PDU A 2
H2BA H 0.5475 -0.3852 0.2659 0.083 Uiso 0.52(2) 1 calc PR A 2
H2BB H 0.6183 -0.4478 0.2380 0.083 Uiso 0.52(2) 1 calc PR A 2
H2BC H 0.6559 -0.3321 0.2144 0.083 Uiso 0.52(2) 1 calc PR A 2
C3A C 0.7884(9) -0.3467(12) 0.3796(11) 0.037(3) Uani 0.68(2) 1 d PDU A 1
H3AA H 0.8512 -0.3174 0.3437 0.056 Uiso 0.68(2) 1 calc PR A 1
H3AB H 0.7605 -0.4242 0.3726 0.056 Uiso 0.68(2) 1 calc PR A 1
H3AC H 0.8136 -0.3125 0.4429 0.056 Uiso 0.68(2) 1 calc PR A 1
C3B C 0.761(2) -0.384(2) 0.340(2) 0.037(3) Uani 0.32(2) 1 d PDU A 2
H3BA H 0.8216 -0.3518 0.3895 0.056 Uiso 0.32(2) 1 calc PR A 2
H3BB H 0.7939 -0.3795 0.2827 0.056 Uiso 0.32(2) 1 calc PR A 2
H3BC H 0.7127 -0.4590 0.3425 0.056 Uiso 0.32(2) 1 calc PR A 2
C4 C 0.4541(5) -0.2242(5) 0.2338(4) 0.0179(13) Uani 1 1 d . A .
H4 H 0.5327 -0.1797 0.2396 0.022 Uiso 1 1 calc R . .
C5 C 0.4660(6) -0.2700(6) 0.0715(4) 0.0318(17) Uani 1 1 d . . .
H5A H 0.4385 -0.2401 0.0293 0.048 Uiso 1 1 calc R . .
H5B H 0.4557 -0.3408 0.0422 0.048 Uiso 1 1 calc R . .
H5C H 0.5457 -0.2222 0.0905 0.048 Uiso 1 1 calc R . .
C6 C 0.2788(5) -0.3534(6) 0.1369(4) 0.0291(16) Uani 1 1 d . . .
H6A H 0.2475 -0.3559 0.1947 0.044 Uiso 1 1 calc R . .
H6B H 0.2649 -0.4257 0.1082 0.044 Uiso 1 1 calc R . .
H6C H 0.2430 -0.3267 0.0981 0.044 Uiso 1 1 calc R . .
C7 C 0.6428(5) 0.0765(4) 0.3667(3) 0.0107(12) Uani 1 1 d . A .
C8 C 0.7410(4) 0.1293(4) 0.3120(4) 0.0103(11) Uani 1 1 d . . .
C9 C 0.8113(5) 0.2437(4) 0.3345(4) 0.0133(12) Uani 1 1 d . . .
H9 H 0.7941 0.2865 0.3801 0.016 Uiso 1 1 calc R . .
C10 C 0.9049(5) 0.2911(4) 0.2888(4) 0.0116(12) Uani 1 1 d . . .
C11 C 0.9311(4) 0.2280(4) 0.2190(4) 0.0125(12) Uani 1 1 d . . .
H11 H 0.9964 0.2604 0.1898 0.015 Uiso 1 1 calc R . .
C12 C 0.8584(5) 0.1171(4) 0.1943(4) 0.0119(12) Uani 1 1 d . . .
C13 C 0.7631(5) 0.0672(4) 0.2414(3) 0.0103(11) Uani 1 1 d . . .
H13 H 0.7150 -0.0078 0.2249 0.012 Uiso 1 1 calc R . .
C14 C 0.8781(5) 0.0479(5) 0.1147(4) 0.0140(12) Uani 1 1 d U . .
C15 C 1.3717(5) 0.1017(6) 0.0872(4) 0.0261(15) Uani 1 1 d . . .
H15 H 1.3301 0.0366 0.0452 0.031 Uiso 1 1 calc R . .
C16 C 1.4767(8) 0.0146(7) 0.1393(6) 0.059(3) Uani 1 1 d . . .
H16A H 1.4184 -0.0476 0.0981 0.070 Uiso 1 1 calc R . .
H16B H 1.4757 -0.0017 0.1994 0.070 Uiso 1 1 calc R . .
H16C H 1.5500 0.0314 0.1183 0.070 Uiso 1 1 calc R . .
C17 C 1.5226(6) 0.2051(6) 0.2119(5) 0.043(2) Uani 1 1 d . . .
H17A H 1.5065 0.2635 0.2032 0.064 Uiso 1 1 calc R . .
H17B H 1.6022 0.2272 0.2075 0.064 Uiso 1 1 calc R . .
H17C H 1.5040 0.1885 0.2712 0.064 Uiso 1 1 calc R . .
C18 C 1.2752(5) 0.2842(5) 0.2585(4) 0.0237(15) Uani 1 1 d . . .
H18 H 1.3075 0.2409 0.2720 0.028 Uiso 1 1 calc R . .
C19 C 1.3972(6) 0.4196(6) 0.3890(5) 0.042(2) Uani 1 1 d . . .
H19A H 1.3633 0.4317 0.4433 0.063 Uiso 1 1 calc R . .
H19B H 1.4622 0.4867 0.3833 0.063 Uiso 1 1 calc R . .
H19C H 1.4210 0.3649 0.3928 0.063 Uiso 1 1 calc R . .
C20 C 1.2660(6) 0.4528(6) 0.2935(5) 0.0345(12) Uani 1 1 d U . .
H20A H 1.2374 0.4355 0.2301 0.052 Uiso 1 1 calc R . .
H20B H 1.3239 0.5278 0.3091 0.052 Uiso 1 1 calc R . .
H20C H 1.2045 0.4420 0.3307 0.052 Uiso 1 1 calc R . .
C21 C 0.9478(5) 0.4708(5) 0.3677(4) 0.0179(13) Uani 1 1 d . . .
H21A H 0.9469 0.4533 0.4281 0.021 Uiso 1 1 calc R . .
H21B H 0.8722 0.4595 0.3481 0.021 Uiso 1 1 calc R . .
C22 C 1.0344(5) 0.5874(4) 0.3707(4) 0.0154(12) Uani 1 1 d . . .
H22A H 1.0289 0.6346 0.4239 0.018 Uiso 1 1 calc R . .
H22B H 1.1109 0.5945 0.3744 0.018 Uiso 1 1 calc R . .
C23 C 1.0756(4) 0.7262(4) 0.2821(4) 0.0099(11) Uani 1 1 d . . .
C24 C 1.0391(5) 0.7620(5) 0.2123(4) 0.0127(12) Uani 1 1 d . . .
H24 H 0.9743 0.7130 0.1725 0.015 Uiso 1 1 calc R . .
C25 C 1.0981(4) 0.8697(4) 0.2012(4) 0.0101(11) Uani 1 1 d . . .
C26 C 1.1944(5) 0.9447(4) 0.2631(4) 0.0135(12) Uani 1 1 d . . .
H26 H 1.2334 1.0177 0.2577 0.016 Uiso 1 1 calc R . .
C27 C 1.2300(5) 0.9081(4) 0.3319(3) 0.0102(11) Uani 1 1 d . . .
C28 C 1.1730(5) 0.7992(4) 0.3418(4) 0.0117(12) Uani 1 1 d . . .
H28 H 1.1995 0.7757 0.3874 0.014 Uiso 1 1 calc R . .
C29 C 1.3302(4) 0.9882(4) 0.3999(4) 0.0104(11) Uani 1 1 d U . .
C30 C 1.0585(5) 0.9103(5) 0.1270(4) 0.0138(12) Uani 1 1 d . . .
C31 C 1.0572(9) 0.1196(9) 0.3646(6) 0.063(3) Uani 1 1 d . . .
H31 H 1.0817 0.1016 0.3091 0.075 Uiso 1 1 calc R . .
C32 C 0.9093(7) 0.0606(9) 0.4686(6) 0.058(3) Uani 1 1 d . . .
H32A H 0.9132 0.0129 0.5063 0.069 Uiso 1 1 calc R . .
H32B H 0.8308 0.0424 0.4537 0.069 Uiso 1 1 calc R . .
H32C H 0.9501 0.1352 0.5010 0.069 Uiso 1 1 calc R . .
C33 C 0.8979(9) -0.0585(8) 0.3260(6) 0.065(3) Uani 1 1 d . . .
H33A H 0.9279 -0.0539 0.2677 0.079 Uiso 1 1 calc R . .
H33B H 0.8179 -0.0791 0.3180 0.079 Uiso 1 1 calc R . .
H33C H 0.9082 -0.1123 0.3516 0.079 Uiso 1 1 calc R . .
C34 C 0.8433(10) 0.2580(10) 0.0295(6) 0.069(3) Uani 1 1 d U . .
H34 H 0.8950 0.2366 0.0033 0.082 Uiso 1 1 calc R . .
C35 C 0.8086(7) 0.3968(7) 0.1143(5) 0.046(2) Uani 1 1 d . . .
H35A H 0.7308 0.3402 0.1022 0.070 Uiso 1 1 calc R . .
H35B H 0.8159 0.4588 0.0901 0.070 Uiso 1 1 calc R . .
H35C H 0.8302 0.4184 0.1792 0.070 Uiso 1 1 calc R . .
C36 C 1.0066(8) 0.4369(8) 0.0905(7) 0.068(3) Uani 1 1 d U . .
H36A H 1.0326 0.4445 0.1531 0.082 Uiso 1 1 calc R . .
H36B H 1.0187 0.5067 0.0794 0.082 Uiso 1 1 calc R . .
H36C H 1.0486 0.4103 0.0507 0.082 Uiso 1 1 calc R . .
N1 N 0.6952(6) -0.3246(6) 0.3479(4) 0.0501(19) Uani 1 1 d DU . .
N2 N 0.4020(4) -0.2803(4) 0.1518(3) 0.0197(12) Uani 1 1 d . . .
N3 N 0.3408(5) -0.3604(4) 0.5058(4) 0.0233(12) Uani 1 1 d . A .
N4 N 1.4550(5) 0.1095(5) 0.1425(4) 0.0310(14) Uani 1 1 d . . .
N5 N 1.3141(5) 0.3824(5) 0.3096(4) 0.0310(11) Uani 1 1 d U . .
N6 N 1.2623(5) 0.3624(4) -0.0163(4) 0.0292(13) Uani 1 1 d . . .
N7 N 0.9583(5) 0.0481(6) 0.3879(4) 0.0375(16) Uani 1 1 d . . .
N8 N 0.8811(6) 0.3569(6) 0.0719(4) 0.0459(17) Uani 1 1 d . . .
O1 O 0.5983(4) -0.2311(4) 0.3905(3) 0.0284(11) Uani 1 1 d . . .
O2 O 0.4038(3) -0.2276(3) 0.3038(3) 0.0195(9) Uani 1 1 d . . .
O3 O 0.4471(4) -0.3129(3) 0.5285(3) 0.0268(10) Uani 1 1 d . . .
O4 O 0.3051(3) -0.3184(3) 0.4522(3) 0.0236(10) Uani 1 1 d . . .
O5 O 0.2756(4) -0.4424(4) 0.5337(4) 0.0416(13) Uani 1 1 d . . .
O6 O 0.6090(3) -0.0238(3) 0.3689(3) 0.0154(9) Uani 1 1 d . . .
O7 O 0.6015(3) 0.1354(3) 0.4064(2) 0.0136(8) Uani 1 1 d . . .
O8 O 0.7997(3) -0.0472(3) 0.0842(3) 0.0182(9) Uani 1 1 d . . .
O9 O 0.9732(3) 0.0893(4) 0.0823(3) 0.0217(10) Uani 1 1 d . . .
O10 O 1.1985(4) 0.2446(4) 0.1936(3) 0.0244(10) Uani 1 1 d . . .
O11 O 1.3450(3) 0.1773(3) 0.0880(3) 0.0192(9) Uani 1 1 d . . .
O12 O 1.2899(4) 0.2893(4) -0.0453(3) 0.0291(11) Uani 1 1 d . . .
O13 O 1.1948(4) 0.3441(4) 0.0440(3) 0.0358(12) Uani 1 1 d . . .
O14 O 1.2996(6) 0.4485(4) -0.0453(4) 0.0550(16) Uani 1 1 d . . .
O15 O 0.9787(3) 0.4025(3) 0.3047(3) 0.0182(9) Uani 1 1 d . . .
O16 O 1.0113(3) 0.6184(3) 0.2878(3) 0.0149(9) Uani 1 1 d . . .
O17 O 0.9588(3) 0.8504(3) 0.0882(3) 0.0193(9) Uani 1 1 d . . .
O18 O 1.1279(3) 1.0023(3) 0.1116(3) 0.0188(9) Uani 1 1 d . . .
O19 O 1.3883(3) 0.9535(3) 0.4412(2) 0.0119(8) Uani 1 1 d . . .
O20 O 1.3532(3) 1.0877(3) 0.4188(3) 0.0163(9) Uani 1 1 d . . .
O21 O 1.1154(7) 0.2067(7) 0.4137(5) 0.088(2) Uani 1 1 d U . .
O22 O 0.7412(6) 0.1889(6) 0.0214(5) 0.076(2) Uani 1 1 d U . .

loop_
_atom_site_aniso_label
_atom_site_aniso_U_11
_atom_site_aniso_U_22
_atom_site_aniso_U_33
_atom_site_aniso_U_23
_atom_site_aniso_U_13
_atom_site_aniso_U_12
Eu1 0.00778(14) 0.00709(14) 0.00822(14) 0.00097(11) 0.00160(10) 0.00340(11)
Eu2 0.00945(15) 0.00943(15) 0.00715(14) 0.00123(11) 0.00102(11) 0.00467(12)
C1 0.030(4) 0.034(4) 0.036(4) 0.022(3) 0.019(3) 0.022(3)
C2A 0.055(4) 0.055(3) 0.055(4) 0.0106(10) 0.0065(8) 0.0259(18)
C2B 0.055(4) 0.055(3) 0.055(4) 0.0106(10) 0.0065(8) 0.0259(18)
C3A 0.037(3) 0.037(3) 0.038(3) 0.0071(9) 0.0044(8) 0.0178(15)
C3B 0.037(3) 0.037(3) 0.038(3) 0.0071(9) 0.0044(8) 0.0178(15)
C4 0.017(3) 0.021(3) 0.014(3) 0.000(3) 0.002(3) 0.008(3)
C5 0.035(4) 0.042(4) 0.014(3) 0.001(3) 0.006(3) 0.015(4)
C6 0.020(3) 0.037(4) 0.022(3) 0.000(3) -0.005(3) 0.008(3)
C7 0.015(3) 0.010(3) 0.004(3) 0.000(2) -0.001(2) 0.005(2)
C8 0.011(3) 0.008(3) 0.009(3) 0.002(2) 0.000(2) 0.003(2)
C9 0.016(3) 0.009(3) 0.013(3) 0.000(2) 0.000(2) 0.005(2)
C10 0.013(3) 0.010(3) 0.013(3) 0.003(2) 0.000(2) 0.005(2)
C11 0.006(3) 0.015(3) 0.016(3) 0.008(2) 0.005(2) 0.003(2)
C12 0.015(3) 0.015(3) 0.010(3) 0.004(2) 0.003(2) 0.010(2)
C13 0.014(3) 0.006(3) 0.011(3) 0.003(2) -0.003(2) 0.004(2)
C14 0.014(3) 0.024(3) 0.013(3) 0.007(2) 0.001(2) 0.015(3)
C15 0.022(4) 0.045(4) 0.017(3) 0.003(3) 0.004(3) 0.022(3)
C16 0.063(6) 0.065(6) 0.063(6) -0.011(5) -0.028(5) 0.052(5)
C17 0.030(4) 0.039(5) 0.054(5) 0.005(4) -0.021(4) 0.014(4)
C18 0.028(4) 0.026(4) 0.022(3) -0.001(3) 0.002(3) 0.018(3)
C19 0.039(4) 0.044(5) 0.036(4) -0.013(4) -0.020(4) 0.020(4)
C20 0.0352(14) 0.0340(14) 0.0349(14) 0.0052(9) 0.0002(9) 0.0173(10)
C21 0.021(3) 0.014(3) 0.014(3) 0.000(3) 0.000(2) 0.005(3)
C22 0.017(3) 0.011(3) 0.018(3) 0.007(2) -0.001(2) 0.005(2)
C23 0.008(3) 0.011(3) 0.012(3) 0.003(2) 0.002(2) 0.005(2)
C24 0.010(3) 0.015(3) 0.010(3) -0.003(2) -0.003(2) 0.005(2)
C25 0.008(3) 0.013(3) 0.011(3) 0.004(2) 0.002(2) 0.006(2)
C26 0.014(3) 0.008(3) 0.016(3) 0.003(2) 0.002(2) 0.002(2)
C27 0.013(3) 0.013(3) 0.007(3) 0.005(2) 0.005(2) 0.007(2)
C28 0.015(3) 0.015(3) 0.009(3) 0.003(2) 0.001(2) 0.010(2)
C29 0.010(2) 0.013(3) 0.009(2) 0.006(2) 0.007(2) 0.005(2)
C30 0.014(3) 0.014(3) 0.015(3) 0.003(2) 0.002(2) 0.008(3)
C31 0.085(8) 0.084(8) 0.050(6) 0.041(6) 0.026(5) 0.054(7)
C32 0.046(5) 0.101(8) 0.048(5) 0.033(5) 0.011(4) 0.048(6)
C33 0.088(8) 0.100(8) 0.058(6) 0.035(6) 0.027(5) 0.079(7)
C34 0.094(7) 0.093(7) 0.048(5) 0.036(5) 0.005(5) 0.062(6)
C35 0.044(5) 0.057(5) 0.042(5) -0.004(4) -0.012(4) 0.032(4)
C36 0.068(3) 0.069(3) 0.068(3) 0.0146(11) 0.0071(11) 0.0313(16)
N1 0.072(5) 0.067(4) 0.056(4) 0.031(3) 0.033(3) 0.063(4)
N2 0.018(3) 0.026(3) 0.015(3) 0.001(2) -0.001(2) 0.011(2)
N3 0.028(3) 0.011(3) 0.030(3) 0.003(2) 0.017(3) 0.008(2)
N4 0.029(3) 0.046(4) 0.025(3) 0.005(3) -0.009(3) 0.025(3)
N5 0.0327(16) 0.0320(16) 0.0327(16) 0.0049(13) -0.0006(12) 0.0195(13)
N6 0.041(4) 0.015(3) 0.028(3) 0.008(3) 0.002(3) 0.008(3)
N7 0.034(4) 0.062(5) 0.038(4) 0.034(4) 0.023(3) 0.032(3)
N8 0.065(5) 0.061(5) 0.036(4) 0.020(4) 0.010(3) 0.046(4)
O1 0.037(3) 0.043(3) 0.023(2) 0.007(2) 0.011(2) 0.034(2)
O2 0.018(2) 0.021(2) 0.012(2) -0.0018(18) 0.0003(17) 0.0057(19)
O3 0.021(2) 0.021(2) 0.043(3) 0.013(2) 0.008(2) 0.012(2)
O4 0.022(2) 0.021(2) 0.021(2) 0.003(2) -0.0026(19) 0.0040(19)
O5 0.047(3) 0.016(2) 0.058(3) 0.016(2) 0.027(3) 0.008(2)
O6 0.019(2) 0.009(2) 0.016(2) 0.0018(17) 0.0087(17) 0.0044(17)
O7 0.014(2) 0.015(2) 0.011(2) 0.0014(17) 0.0060(16) 0.0072(17)
O8 0.026(2) 0.018(2) 0.011(2) -0.0016(18) 0.0022(17) 0.013(2)
O9 0.018(2) 0.043(3) 0.013(2) 0.009(2) 0.0082(17) 0.020(2)
O10 0.025(2) 0.027(3) 0.015(2) -0.0075(19) -0.0035(19) 0.012(2)
O11 0.013(2) 0.026(2) 0.017(2) 0.0051(19) -0.0007(17) 0.0085(19)
O12 0.021(2) 0.025(3) 0.048(3) 0.017(2) 0.013(2) 0.013(2)
O13 0.058(3) 0.021(3) 0.030(3) 0.004(2) 0.018(2) 0.020(2)
O14 0.095(5) 0.029(3) 0.047(3) 0.023(3) 0.028(3) 0.028(3)
O15 0.014(2) 0.008(2) 0.032(2) 0.0043(18) 0.0068(18) 0.0036(17)
O16 0.017(2) 0.010(2) 0.015(2) 0.0018(17) -0.0060(17) 0.0039(17)
O17 0.015(2) 0.019(2) 0.020(2) 0.0071(18) -0.0063(18) 0.0033(18)
O18 0.018(2) 0.017(2) 0.020(2) 0.0090(18) -0.0044(17) 0.0050(18)
O19 0.0101(19) 0.017(2) 0.0094(19) 0.0019(17) -0.0020(15) 0.0073(17)
O20 0.014(2) 0.009(2) 0.025(2) -0.0010(18) -0.0057(17) 0.0065(17)
O21 0.088(2) 0.088(2) 0.088(3) 0.0192(11) 0.0084(10) 0.0398(14)
O22 0.078(2) 0.074(2) 0.076(2) 0.0162(11) 0.0036(10) 0.0354(13)

loop_
_atom_type_symbol
_atom_type_description
_atom_type_scat_dispersion_real
_atom_type_scat_dispersion_imag
_atom_type_scat_source
C C 0.0033 0.0016 'International Tables Vol C Tables 4.2.6.8 and 6.1.1.4'
H H 0.0000 0.0000 'International Tables Vol C Tables 4.2.6.8 and 6.1.1.4'
Eu Eu -0.1578 3.6682 'International Tables Vol C Tables 4.2.6.8 and 6.1.1.4'
N N 0.0061 0.0033 'International Tables Vol C Tables 4.2.6.8 and 6.1.1.4'
O O 0.0106 0.0060 'International Tables Vol C Tables 4.2.6.8 and 6.1.1.4'

loop_
_geom_angle_atom_site_label_1
_geom_angle_atom_site_label_2
_geom_angle_atom_site_label_3
_geom_angle
_geom_angle_site_symmetry_1
_geom_angle_site_symmetry_3
O7 Eu1 O6 136.96(13) 2_656 .
O7 Eu1 O19 72.07(13) 2_656 1_445
O6 Eu1 O19 78.91(13) . 1_445
O7 Eu1 O1 140.66(14) 2_656 .
O6 Eu1 O1 75.32(15) . .
O19 Eu1 O1 146.91(14) 1_445 .
O7 Eu1 O2 128.39(13) 2_656 .
O6 Eu1 O2 74.26(13) . .
O19 Eu1 O2 79.51(13) 1_445 .
O1 Eu1 O2 73.81(14) . .
O7 Eu1 O20 78.29(13) 2_656 2_766
O6 Eu1 O20 93.05(13) . 2_766
O19 Eu1 O20 123.98(12) 1_445 2_766
O1 Eu1 O20 78.14(14) . 2_766
O2 Eu1 O20 151.31(13) . 2_766
O7 Eu1 O4 69.42(13) 2_656 .
O6 Eu1 O4 142.88(13) . .
O19 Eu1 O4 90.69(13) 1_445 .
O1 Eu1 O4 97.44(15) . .
O2 Eu1 O4 68.81(14) . .
O20 Eu1 O4 121.53(14) 2_766 .
O7 Eu1 O3 71.39(14) 2_656 .
O6 Eu1 O3 146.68(13) . .
O19 Eu1 O3 133.88(13) 1_445 .
O1 Eu1 O3 72.05(15) . .
O2 Eu1 O3 102.49(14) . .
O20 Eu1 O3 73.95(13) 2_766 .
O4 Eu1 O3 50.30(14) . .
O7 Eu1 O19 72.62(12) 2_656 2_766
O6 Eu1 O19 69.31(12) . 2_766
O19 Eu1 O19 74.28(13) 1_445 2_766
O1 Eu1 O19 114.38(14) . 2_766
O2 Eu1 O19 138.30(13) . 2_766
O20 Eu1 O19 51.65(12) 2_766 2_766
O4 Eu1 O19 141.88(13) . 2_766
O3 Eu1 O19 119.09(13) . 2_766
O7 Eu1 C29 74.26(14) 2_656 2_766
O6 Eu1 C29 80.18(14) . 2_766
O19 Eu1 C29 99.58(14) 1_445 2_766
O1 Eu1 C29 96.13(15) . 2_766
O2 Eu1 C29 154.13(15) . 2_766
O20 Eu1 C29 25.55(14) 2_766 2_766
O4 Eu1 C29 136.92(14) . 2_766
O3 Eu1 C29 96.64(15) . 2_766
O19 Eu1 C29 26.11(13) 2_766 2_766
O7 Eu1 N3 65.97(13) 2_656 .
O6 Eu1 N3 156.71(13) . .
O19 Eu1 N3 111.84(14) 1_445 .
O1 Eu1 N3 86.26(15) . .
O2 Eu1 N3 87.12(15) . .
O20 Eu1 N3 97.03(15) 2_766 .
O4 Eu1 N3 25.32(14) . .
O3 Eu1 N3 25.18(14) . .
O19 Eu1 N3 132.64(13) 2_766 .
C29 Eu1 N3 116.47(15) 2_766 .
O7 Eu1 Eu1 67.66(9) 2_656 2_656
O6 Eu1 Eu1 69.74(9) . 2_656
O19 Eu1 Eu1 38.94(8) 1_445 2_656
O1 Eu1 Eu1 140.62(12) . 2_656
O2 Eu1 Eu1 112.22(10) . 2_656
O20 Eu1 Eu1 86.02(8) 2_766 2_656
O4 Eu1 Eu1 121.40(10) . 2_656
O3 Eu1 Eu1 137.22(10) . 2_656
O19 Eu1 Eu1 35.34(8) 2_766 2_656
C29 Eu1 Eu1 60.90(11) 2_766 2_656
N3 Eu1 Eu1 131.75(9) . 2_656
O9 Eu2 O18 76.11(15) . 1_545
O9 Eu2 O8 122.85(14) . 2_755
O18 Eu2 O8 83.84(14) 1_545 2_755
O9 Eu2 O10 79.84(14) . .
O18 Eu2 O10 81.33(15) 1_545 .
O8 Eu2 O10 148.69(14) 2_755 .
O9 Eu2 O17 74.18(14) . 2_765
O18 Eu2 O17 129.21(13) 1_545 2_765
O8 Eu2 O17 79.02(14) 2_755 2_765
O10 Eu2 O17 131.13(14) . 2_765
O9 Eu2 O11 142.57(14) . .
O18 Eu2 O11 73.89(14) 1_545 .
O8 Eu2 O11 75.45(13) 2_755 .
O10 Eu2 O11 73.99(14) . .
O17 Eu2 O11 143.11(14) 2_765 .
O9 Eu2 O12 138.47(14) . .
O18 Eu2 O12 145.39(14) 1_545 .
O8 Eu2 O12 74.98(14) 2_755 .
O10 Eu2 O12 102.99(15) . .
O17 Eu2 O12 73.48(14) 2_765 .
O11 Eu2 O12 74.46(14) . .
O9 Eu2 O13 95.41(16) . .
O18 Eu2 O13 151.35(14) 1_545 .
O8 Eu2 O13 122.51(15) 2_755 .
O10 Eu2 O13 70.18(15) . .
O17 Eu2 O13 71.93(15) 2_765 .
O11 Eu2 O13 100.25(15) . .
O12 Eu2 O13 49.81(14) . .
O9 Eu2 N6 116.96(16) . .
O18 Eu2 N6 161.18(14) 1_545 .
O8 Eu2 N6 98.31(15) 2_755 .
O10 Eu2 N6 87.60(15) . .
O17 Eu2 N6 69.28(14) 2_765 .
O11 Eu2 N6 88.48(15) . .
O12 Eu2 N6 24.90(14) . .
O13 Eu2 N6 25.00(14) . .
O9 Eu2 C14 101.63(15) . 2_755
O18 Eu2 C14 73.23(14) 1_545 2_755
O8 Eu2 C14 21.50(15) 2_755 2_755
O10 Eu2 C14 153.19(15) . 2_755
O17 Eu2 C14 73.66(14) 2_765 2_755
O11 Eu2 C14 90.66(13) . 2_755
O12 Eu2 C14 93.53(15) . 2_755
O13 Eu2 C14 135.39(15) . 2_755
N6 Eu2 C14 114.36(15) . 2_755
O9 Eu2 O9 78.69(13) . 2_755
O18 Eu2 O9 63.48(12) 1_545 2_755
O8 Eu2 O9 44.80(12) 2_755 2_755
O10 Eu2 O9 142.17(13) . 2_755
O17 Eu2 O9 70.91(12) 2_765 2_755
O11 Eu2 O9 106.66(12) . 2_755
O12 Eu2 O9 113.74(13) . 2_755
O13 Eu2 O9 142.57(13) . 2_755
N6 Eu2 O9 129.99(13) . 2_755
C14 Eu2 O9 23.30(12) 2_755 2_755
O9 Eu2 Eu2 46.54(10) . 2_755
O18 Eu2 Eu2 62.56(9) 1_545 2_755
O8 Eu2 Eu2 76.65(10) 2_755 2_755
O10 Eu2 Eu2 119.27(11) . 2_755
O17 Eu2 Eu2 67.04(10) 2_765 2_755
O11 Eu2 Eu2 130.03(10) . 2_755
O12 Eu2 Eu2 134.77(11) . 2_755
O13 Eu2 Eu2 129.72(12) . 2_755
N6 Eu2 Eu2 136.20(11) . 2_755
C14 Eu2 Eu2 55.22(11) 2_755 2_755
O9 Eu2 Eu2 32.15(7) 2_755 2_755
O1 C1 N1 123.7(7) . .
O2 C4 N2 123.5(6) . .
O7 C7 O6 125.8(5) . .
O7 C7 C8 117.2(5) . .
O6 C7 C8 117.0(5) . .
C13 C8 C9 120.1(5) . .
C13 C8 C7 120.6(5) . .
C9 C8 C7 119.3(5) . .
C10 C9 C8 119.5(5) . .
C9 C10 O15 124.3(5) . .
C9 C10 C11 120.9(5) . .
O15 C10 C11 114.8(5) . .
C12 C11 C10 119.0(5) . .
C11 C12 C13 120.6(5) . .
C11 C12 C14 120.7(5) . .
C13 C12 C14 118.7(5) . .
C8 C13 C12 119.7(5) . .
O8 C14 O9 123.7(5) . .
O8 C14 C12 118.4(5) . .
O9 C14 C12 117.9(5) . .
O8 C14 Eu2 43.9(3) . 2_755
O9 C14 Eu2 79.8(3) . 2_755
C12 C14 Eu2 162.3(4) . 2_755
O11 C15 N4 123.7(6) . .
O10 C18 N5 125.1(6) . .
O15 C21 C22 107.9(5) . .
O16 C22 C21 107.9(4) . .
O16 C23 C24 116.6(5) . .
O16 C23 C28 123.5(5) . .
C24 C23 C28 119.8(5) . .
C25 C24 C23 120.9(5) . .
C24 C25 C26 119.5(5) . .
C24 C25 C30 121.6(5) . .
C26 C25 C30 118.8(5) . .
C27 C26 C25 119.0(5) . .
C26 C27 C28 121.8(5) . .
C26 C27 C29 119.3(5) . .
C28 C27 C29 118.9(5) . .
C27 C28 C23 118.9(5) . .
O20 C29 O19 120.5(5) . .
O20 C29 C27 120.2(5) . .
O19 C29 C27 119.2(5) . .
O20 C29 Eu1 57.4(3) . 2_766
O19 C29 Eu1 63.1(3) . 2_766
C27 C29 Eu1 175.2(4) . 2_766
O17 C30 O18 126.3(5) . .
O17 C30 C25 117.0(5) . .
O18 C30 C25 116.6(5) . .
O21 C31 N7 121.3(9) . .
O22 C34 N8 123.4(10) . .
C1 N1 C2A 122.1(10) . .
C1 N1 C3B 141.6(14) . .
C2A N1 C3B 95.1(16) . .
C1 N1 C3A 116.2(8) . .
C2A N1 C3A 116.3(11) . .
C3B N1 C3A 26.9(10) . .
C1 N1 C2B 118.1(9) . .
C2A N1 C2B 29.8(10) . .
C3B N1 C2B 98.6(16) . .
C3A N1 C2B 125.3(11) . .
C4 N2 C6 121.8(5) . .
C4 N2 C5 120.8(5) . .
C6 N2 C5 117.5(5) . .
O5 N3 O3 122.3(6) . .
O5 N3 O4 121.8(6) . .
O3 N3 O4 115.9(5) . .
O5 N3 Eu1 172.2(4) . .
O3 N3 Eu1 58.7(3) . .
O4 N3 Eu1 57.8(3) . .
C15 N4 C17 122.9(6) . .
C15 N4 C16 119.8(6) . .
C17 N4 C16 117.2(5) . .
C18 N5 C20 120.2(6) . .
C18 N5 C19 121.9(6) . .
C20 N5 C19 117.6(6) . .
O14 N6 O12 122.0(6) . .
O14 N6 O13 121.4(6) . .
O12 N6 O13 116.6(5) . .
O14 N6 Eu2 174.4(5) . .
O12 N6 Eu2 58.1(3) . .
O13 N6 Eu2 58.8(3) . .
C31 N7 C32 127.1(8) . .
C31 N7 C33 116.8(7) . .
C32 N7 C33 115.9(7) . .
C34 N8 C35 122.3(9) . .
C34 N8 C36 123.0(8) . .
C35 N8 C36 114.3(7) . .
C1 O1 Eu1 142.8(4) . .
C4 O2 Eu1 127.0(4) . .
N3 O3 Eu1 96.1(3) . .
N3 O4 Eu1 96.9(3) . .
C7 O6 Eu1 135.2(3) . .
C7 O7 Eu1 137.6(4) . 2_656
C14 O8 Eu2 114.6(4) . 2_755
C14 O9 Eu2 170.0(4) . .
C14 O9 Eu2 76.9(3) . 2_755
Eu2 O9 Eu2 101.31(13) . 2_755
C18 O10 Eu2 141.2(4) . .
C15 O11 Eu2 124.1(4) . .
N6 O12 Eu2 97.0(4) . .
N6 O13 Eu2 96.2(3) . .
C10 O15 C21 116.4(4) . .
C23 O16 C22 116.3(4) . .
C30 O17 Eu2 136.0(4) . 2_765
C30 O18 Eu2 146.6(4) . 1_565
C29 O19 Eu1 158.0(3) . 1_665
C29 O19 Eu1 90.8(3) . 2_766
Eu1 O19 Eu1 105.72(13) 1_665 2_766
C29 O20 Eu1 97.0(3) . 2_766

loop_
_geom_bond_atom_site_label_1
_geom_bond_atom_site_label_2
_geom_bond_distance
_geom_bond_site_symmetry_2
Eu1 O7 2.370(4) 2_656
Eu1 O6 2.379(4) .
Eu1 O19 2.382(4) 1_445
Eu1 O1 2.389(4) .
Eu1 O2 2.412(4) .
Eu1 O20 2.465(4) 2_766
Eu1 O4 2.510(4) .
Eu1 O3 2.531(4) .
Eu1 O19 2.588(4) 2_766
Eu1 C29 2.902(5) 2_766
Eu1 N3 2.944(5) .
Eu1 Eu1 3.9640(6) 2_656
Eu2 O9 2.307(4) .
Eu2 O18 2.358(4) 1_545
Eu2 O8 2.374(4) 2_755
Eu2 O10 2.383(4) .
Eu2 O17 2.406(4) 2_765
Eu2 O11 2.429(4) .
Eu2 O12 2.519(5) .
Eu2 O13 2.535(5) .
Eu2 N6 2.945(6) .
Eu2 C14 3.114(6) 2_755
Eu2 O9 3.147(4) 2_755
Eu2 Eu2 4.2520(6) 2_755
C1 O1 1.235(8) .
C1 N1 1.308(8) .
C2A N1 1.439(9) .
C2B N1 1.487(9) .
C3A N1 1.486(8) .
C3B N1 1.447(10) .
C4 O2 1.242(7) .
C4 N2 1.318(7) .
C5 N2 1.466(8) .
C6 N2 1.464(8) .
C7 O7 1.259(6) .
C7 O6 1.271(6) .
C7 C8 1.505(8) .
C8 C13 1.372(7) .
C8 C9 1.411(7) .
C9 C10 1.366(8) .
C10 O15 1.385(6) .
C10 C11 1.402(7) .
C11 C12 1.380(8) .
C12 C13 1.401(8) .
C12 C14 1.506(7) .
C14 O8 1.256(7) .
C14 O9 1.265(7) .
C14 Eu2 3.114(6) 2_755
C15 O11 1.256(8) .
C15 N4 1.317(8) .
C16 N4 1.475(9) .
C17 N4 1.439(8) .
C18 O10 1.242(7) .
C18 N5 1.313(8) .
C19 N5 1.450(8) .
C20 N5 1.442(8) .
C21 O15 1.425(7) .
C21 C22 1.500(8) .
C22 O16 1.446(6) .
C23 O16 1.372(6) .
C23 C24 1.396(8) .
C23 C28 1.396(7) .
C24 C25 1.387(8) .
C25 C26 1.410(7) .
C25 C30 1.511(8) .
C26 C27 1.384(8) .
C27 C28 1.394(8) .
C27 C29 1.501(7) .
C29 O20 1.261(6) .
C29 O19 1.277(6) .
C29 Eu1 2.902(5) 2_766
C30 O17 1.256(7) .
C30 O18 1.258(7) .
C31 O21 1.199(11) .
C31 N7 1.332(11) .
C32 N7 1.399(9) .
C33 N7 1.463(11) .
C34 O22 1.240(12) .
C34 N8 1.277(12) .
C35 N8 1.422(9) .
C36 N8 1.507(11) .
N3 O5 1.226(7) .
N3 O3 1.260(6) .
N3 O4 1.268(7) .
N6 O14 1.234(7) .
N6 O12 1.250(7) .
N6 O13 1.252(7) .
O7 Eu1 2.370(4) 2_656
O8 Eu2 2.374(4) 2_755
O9 Eu2 3.147(4) 2_755
O17 Eu2 2.406(4) 2_765
O18 Eu2 2.358(4) 1_565
O19 Eu1 2.382(4) 1_665
O19 Eu1 2.588(4) 2_766
O20 Eu1 2.465(4) 2_766
